data_7202949
loop_
_publ_author_name
'Patra, Goutam K.'
'Goldberg, Israel'
'De, Senjuti'
'Datta, Dipankar'

_publ_section_title
;
 Effect of the size of discrete anions on the nuclearity of a complex
 cation
;
_journal_issue 9
_journal_name_full CrystEngComm
_journal_page_first 828
_journal_paper_doi 10.1039/b706781j
_journal_volume 9
_journal_year 2007
_chemical_formula_moiety 'C20 H14 Ag2 N4 O6'
_chemical_formula_sum 'C20 H14 Ag2 N4 O6'
_chemical_formula_weight 622.09
_chemical_name_systematic
;

?

;
_space_group_IT_number 14
_symmetry_cell_setting monoclinic
_symmetry_space_group_name_Hall '-P 2ybc'
_symmetry_space_group_name_H-M 'P 1 21/c 1'
_atom_sites_solution_hydrogens geom
_atom_sites_solution_primary direct
_atom_sites_solution_secondary difmap
_audit_creation_method SHELXL-97
_cell_angle_alpha 90.00
_cell_angle_beta 96.5097(7)
_cell_angle_gamma 90.00
_cell_formula_units_Z 4
_cell_length_a 13.3039(2)
_cell_length_b 7.00040(10)
_cell_length_c 21.1996(4)
_cell_measurement_reflns_used 4358
_cell_measurement_temperature 110(2)
_cell_measurement_theta_max 28.28
_cell_measurement_theta_min 1.41
_cell_volume 1961.64(6)
_computing_cell_refinement Denzo
_computing_data_collection 'Collect, Nonius B.V.'
_computing_data_reduction 'Denzo & Scalepack'
_computing_structure_refinement 'SHELXL-97 (Sheldrick, 1997)'
_computing_structure_solution DIRDIF-96
_diffrn_ambient_temperature 110(2)
_diffrn_detector_area_resol_mean 12.8
_diffrn_measured_fraction_theta_full 0.975
_diffrn_measured_fraction_theta_max 0.975
_diffrn_measurement_device_type 'Nonius KappaCCD'
_diffrn_measurement_method '1 deg. \f and \w scans'
_diffrn_radiation_monochromator graphite
_diffrn_radiation_source 'fine-focus sealed tube'
_diffrn_radiation_type MoK\a
_diffrn_radiation_wavelength 0.71073
_diffrn_reflns_av_R_equivalents 0.0310
_diffrn_reflns_av_sigmaI/netI 0.0367
_diffrn_reflns_limit_h_max 17
_diffrn_reflns_limit_h_min 0
_diffrn_reflns_limit_k_max 9
_diffrn_reflns_limit_k_min 0
_diffrn_reflns_limit_l_max 27
_diffrn_reflns_limit_l_min -27
_diffrn_reflns_number 15380
_diffrn_reflns_theta_full 28.22
_diffrn_reflns_theta_max 28.22
_diffrn_reflns_theta_min 3.07
_diffrn_standards_number 0
_exptl_absorpt_coefficient_mu 2.046
_exptl_absorpt_correction_T_max 0.7489
_exptl_absorpt_correction_T_min 0.6288
_exptl_absorpt_correction_type multi-scan
_exptl_absorpt_process_details 'Blessing, 1995'
_exptl_crystal_colour colorless
_exptl_crystal_density_diffrn 2.106
_exptl_crystal_density_method 'not measured'
_exptl_crystal_description prism
_exptl_crystal_F_000 1216
_exptl_crystal_size_max 0.25
_exptl_crystal_size_mid 0.15
_exptl_crystal_size_min 0.15
_refine_diff_density_max 1.210
_refine_diff_density_min -1.189
_refine_diff_density_rms 0.137
_refine_ls_extinction_method none
_refine_ls_goodness_of_fit_ref 1.085
_refine_ls_hydrogen_treatment constr
_refine_ls_matrix_type full
_refine_ls_number_parameters 289
_refine_ls_number_reflns 4721
_refine_ls_number_restraints 0
_refine_ls_restrained_S_all 1.085
_refine_ls_R_factor_all 0.0469
_refine_ls_R_factor_gt 0.0357
_refine_ls_shift/su_max 0.001
_refine_ls_shift/su_mean 0.000
_refine_ls_structure_factor_coef Fsqd
_refine_ls_weighting_details 'calc w=1/[\s^2^(Fo^2^)+(0.0538P)^2^+0.0000P] where P=(Fo^2^+2Fc^2^)/3'
_refine_ls_weighting_scheme calc
_refine_ls_wR_factor_gt 0.0849
_refine_ls_wR_factor_ref 0.0908
_reflns_number_gt 3890
_reflns_number_total 4721
_reflns_threshold_expression >2sigma(I)
_cod_data_source_file b706781j.txt
_cod_data_source_block 5
_cod_original_cell_volume 1961.65(5)
_cod_original_sg_symbol_H-M 'P 21/c'
_cod_database_code 7202949

loop_
_symmetry_equiv_pos_as_xyz
'x, y, z'
'-x, y+1/2, -z+1/2'
'-x, -y, -z'
'x, -y-1/2, z-1/2'

loop_
_atom_site_label
_atom_site_type_symbol
_atom_site_fract_x
_atom_site_fract_y
_atom_site_fract_z
_atom_site_U_iso_or_equiv
_atom_site_adp_type
_atom_site_occupancy
_atom_site_symmetry_multiplicity
_atom_site_calc_flag
_atom_site_refinement_flags
_atom_site_disorder_assembly
_atom_site_disorder_group
Ag1 Ag 0.144308(19) 0.13979(3) 0.106191(11) 0.02643(9) Uani 1 1 d . . .
Ag2 Ag 0.087896(18) 0.09287(3) 0.446437(10) 0.02528(9) Uani 1 1 d . . .
N3 N 0.1193(2) 0.0895(3) 0.21013(11) 0.0193(5) Uani 1 1 d . . .
N4 N 0.10069(19) 0.0902(3) 0.33991(11) 0.0176(5) Uani 1 1 d . . .
C5 C 0.0165(2) 0.0801(4) 0.29659(14) 0.0180(6) Uani 1 1 d . . .
C6 C -0.0810(2) 0.0672(4) 0.31725(15) 0.0228(6) Uani 1 1 d . . .
H6 H -0.0881 0.0579 0.3612 0.027 Uiso 1 1 calc R . .
C7 C -0.1649(2) 0.0684(4) 0.27336(16) 0.0253(7) Uani 1 1 d . . .
H7 H -0.2302 0.0587 0.2872 0.030 Uiso 1 1 calc R . .
C8 C -0.1556(3) 0.0839(4) 0.20825(16) 0.0261(7) Uani 1 1 d . . .
H8 H -0.2148 0.0913 0.1788 0.031 Uiso 1 1 calc R . .
C9 C -0.0620(2) 0.0886(4) 0.18652(15) 0.0229(6) Uani 1 1 d . . .
H9 H -0.0564 0.0937 0.1423 0.027 Uiso 1 1 calc R . .
C10 C 0.0253(2) 0.0856(4) 0.23092(14) 0.0195(6) Uani 1 1 d . . .
C11 C 0.2010(2) 0.0922(4) 0.25238(14) 0.0182(6) Uani 1 1 d . . .
C12 C 0.2988(2) 0.0913(4) 0.22469(14) 0.0198(6) Uani 1 1 d . . .
C13 C 0.3104(2) -0.0381(4) 0.17531(14) 0.0225(6) Uani 1 1 d . . .
H13 H 0.2581 -0.1271 0.1626 0.027 Uiso 1 1 calc R . .
C14 C 0.3973(2) -0.0369(4) 0.14510(15) 0.0262(7) Uani 1 1 d . . .
H14 H 0.4047 -0.1254 0.1120 0.031 Uiso 1 1 calc R . .
C15 C 0.4736(3) 0.0934(4) 0.16317(16) 0.0272(7) Uani 1 1 d . . .
H15 H 0.5332 0.0949 0.1424 0.033 Uiso 1 1 calc R . .
C16 C 0.4626(2) 0.2221(4) 0.21190(14) 0.0250(6) Uani 1 1 d . . .
H16 H 0.5148 0.3117 0.2241 0.030 Uiso 1 1 calc R . .
C17 C 0.3761(2) 0.2211(4) 0.24287(14) 0.0226(6) Uani 1 1 d . . .
H17 H 0.3697 0.3086 0.2764 0.027 Uiso 1 1 calc R . .
C18 C 0.1909(2) 0.0997(4) 0.31934(14) 0.0176(6) Uani 1 1 d . . .
C19 C 0.2796(2) 0.1290(4) 0.36778(14) 0.0210(6) Uani 1 1 d . . .
C20 C 0.2765(2) 0.2783(4) 0.41108(14) 0.0231(6) Uani 1 1 d . . .
H20 H 0.2175 0.3549 0.4105 0.028 Uiso 1 1 calc R . .
C21 C 0.3598(3) 0.3149(5) 0.45513(15) 0.0296(7) Uani 1 1 d . . .
H21 H 0.3574 0.4161 0.4848 0.036 Uiso 1 1 calc R . .
C22 C 0.4456(3) 0.2051(5) 0.45595(16) 0.0339(8) Uani 1 1 d . . .
H22 H 0.5030 0.2327 0.4855 0.041 Uiso 1 1 calc R . .
C23 C 0.4489(2) 0.0538(5) 0.41378(16) 0.0303(7) Uani 1 1 d . . .
H23 H 0.5082 -0.0222 0.4146 0.036 Uiso 1 1 calc R . .
C24 C 0.3657(2) 0.0142(5) 0.37065(14) 0.0251(7) Uani 1 1 d . . .
H24 H 0.3671 -0.0919 0.3428 0.030 Uiso 1 1 calc R . .
N25 N 0.25378(19) 0.0001(4) 0.55935(12) 0.0240(6) Uani 1 1 d . . .
O26 O 0.17259(18) 0.1033(3) 0.54554(10) 0.0273(5) Uani 1 1 d . . .
O27 O 0.27573(19) -0.1178(3) 0.52087(12) 0.0336(6) Uani 1 1 d . . .
O28 O 0.30326(19) 0.0278(4) 0.61135(12) 0.0396(6) Uani 1 1 d . . .
N29 N 0.08137(19) -0.1513(3) 0.00417(12) 0.0207(5) Uani 1 1 d . . .
O30 O 0.06554(19) -0.1813(4) 0.06094(10) 0.0335(5) Uani 1 1 d . . .
O31 O 0.0378(2) -0.2534(3) -0.03880(11) 0.0397(6) Uani 1 1 d . . .
O32 O 0.13759(19) -0.0194(4) -0.00706(13) 0.0421(7) Uani 1 1 d . . .

loop_
_atom_site_aniso_label
_atom_site_aniso_U_11
_atom_site_aniso_U_22
_atom_site_aniso_U_33
_atom_site_aniso_U_23
_atom_site_aniso_U_13
_atom_site_aniso_U_12
Ag1 0.03277(16) 0.03184(15) 0.01451(14) 0.00233(8) 0.00196(10) -0.00345(10)
Ag2 0.02958(15) 0.03225(15) 0.01422(14) 0.00114(8) 0.00341(10) 0.00210(9)
N3 0.0258(13) 0.0181(11) 0.0142(12) 0.0005(9) 0.0027(10) -0.0009(10)
N4 0.0199(13) 0.0168(11) 0.0161(12) 0.0003(9) 0.0029(10) 0.0031(9)
C5 0.0225(15) 0.0122(12) 0.0191(15) -0.0005(10) 0.0020(12) -0.0006(11)
C6 0.0253(16) 0.0217(14) 0.0222(16) -0.0035(11) 0.0057(12) -0.0009(12)
C7 0.0242(16) 0.0232(15) 0.0294(17) -0.0045(12) 0.0069(13) -0.0007(13)
C8 0.0261(16) 0.0237(15) 0.0274(17) -0.0053(12) -0.0021(14) 0.0030(13)
C9 0.0271(17) 0.0232(15) 0.0179(15) -0.0008(11) 0.0007(13) 0.0007(12)
C10 0.0220(15) 0.0173(13) 0.0194(15) 0.0002(10) 0.0028(12) -0.0003(11)
C11 0.0228(15) 0.0173(13) 0.0152(14) -0.0002(10) 0.0046(12) -0.0003(11)
C12 0.0235(15) 0.0215(14) 0.0145(14) 0.0024(10) 0.0025(12) 0.0024(11)
C13 0.0277(16) 0.0239(14) 0.0161(15) 0.0008(11) 0.0035(12) -0.0011(13)
C14 0.0322(17) 0.0278(15) 0.0203(16) -0.0005(12) 0.0093(13) 0.0056(14)
C15 0.0282(17) 0.0295(16) 0.0254(17) 0.0036(12) 0.0103(14) 0.0028(13)
C16 0.0265(16) 0.0286(16) 0.0200(15) 0.0037(12) 0.0033(12) -0.0051(13)
C17 0.0257(15) 0.0250(15) 0.0172(14) 0.0017(11) 0.0032(12) 0.0010(13)
C18 0.0217(15) 0.0162(12) 0.0152(14) -0.0004(10) 0.0030(11) 0.0011(11)
C19 0.0247(16) 0.0264(15) 0.0121(14) 0.0037(10) 0.0025(12) 0.0005(12)
C20 0.0268(16) 0.0267(15) 0.0163(14) 0.0010(11) 0.0049(12) 0.0012(13)
C21 0.0369(18) 0.0343(16) 0.0171(15) 0.0005(13) 0.0001(13) -0.0076(15)
C22 0.0307(17) 0.050(2) 0.0204(16) 0.0115(15) -0.0003(13) -0.0118(16)
C23 0.0246(16) 0.0459(19) 0.0213(16) 0.0132(14) 0.0061(13) 0.0050(15)
C24 0.0277(16) 0.0323(16) 0.0166(15) 0.0061(12) 0.0081(12) 0.0046(13)
N25 0.0248(13) 0.0301(14) 0.0176(13) 0.0012(10) 0.0044(11) -0.0017(11)
O26 0.0313(13) 0.0318(11) 0.0178(11) -0.0035(8) -0.0011(10) 0.0093(9)
O27 0.0368(14) 0.0320(12) 0.0333(14) -0.0074(10) 0.0095(11) 0.0042(10)
O28 0.0311(13) 0.0639(17) 0.0221(13) -0.0041(11) -0.0047(10) 0.0049(12)
N29 0.0204(13) 0.0211(12) 0.0202(13) 0.0020(9) 0.0012(10) 0.0018(10)
O30 0.0390(14) 0.0457(13) 0.0165(11) 0.0069(10) 0.0058(10) 0.0035(11)
O31 0.0490(15) 0.0317(12) 0.0332(14) -0.0134(10) -0.0180(12) 0.0119(12)
O32 0.0342(14) 0.0344(13) 0.0586(18) 0.0218(12) 0.0099(13) -0.0037(11)

loop_
_atom_type_symbol
_atom_type_description
_atom_type_scat_dispersion_real
_atom_type_scat_dispersion_imag
_atom_type_scat_source
C C 0.0033 0.0016 'International Tables Vol C Tables 4.2.6.8 and 6.1.1.4'
H H 0.0000 0.0000 'International Tables Vol C Tables 4.2.6.8 and 6.1.1.4'
N N 0.0061 0.0033 'International Tables Vol C Tables 4.2.6.8 and 6.1.1.4'
Ag Ag -0.8971 1.1015 'International Tables Vol C Tables 4.2.6.8 and 6.1.1.4'
O O 0.0106 0.0060 'International Tables Vol C Tables 4.2.6.8 and 6.1.1.4'

loop_
_geom_angle_atom_site_label_1
_geom_angle_atom_site_label_2
_geom_angle_atom_site_label_3
_geom_angle
_geom_angle_site_symmetry_1
_geom_angle_site_symmetry_3
_geom_angle_publ_flag
O26 Ag1 N3 135.93(8) 4_565 . ?
O26 Ag2 N4 146.17(9) . . ?
O26 Ag2 O31 91.49(7) . 4_556 ?
N4 Ag2 O31 99.61(8) . 4_556 ?
O26 Ag2 O30 110.10(7) . 2 ?
N4 Ag2 O30 95.31(8) . 2 ?
O31 Ag2 O30 111.80(8) 4_556 2 ?
C11 N3 C10 119.3(3) . . ?
C11 N3 Ag1 116.7(2) . . ?
C10 N3 Ag1 123.3(2) . . ?
C18 N4 C5 119.1(3) . . ?
C18 N4 Ag2 119.8(2) . . ?
C5 N4 Ag2 121.14(19) . . ?
N4 C5 C10 120.5(3) . . ?
N4 C5 C6 120.3(3) . . ?
C10 C5 C6 119.2(3) . . ?
C7 C6 C5 119.6(3) . . ?
C7 C6 H6 120.2 . . ?
C5 C6 H6 120.2 . . ?
C6 C7 C8 120.8(3) . . ?
C6 C7 H7 119.6 . . ?
C8 C7 H7 119.6 . . ?
C9 C8 C7 121.0(3) . . ?
C9 C8 H8 119.5 . . ?
C7 C8 H8 119.5 . . ?
C8 C9 C10 119.0(3) . . ?
C8 C9 H9 120.5 . . ?
C10 C9 H9 120.5 . . ?
N3 C10 C9 119.8(3) . . ?
N3 C10 C5 119.9(3) . . ?
C9 C10 C5 120.3(3) . . ?
N3 C11 C18 120.3(3) . . ?
N3 C11 C12 114.8(3) . . ?
C18 C11 C12 124.9(3) . . ?
C17 C12 C13 119.1(3) . . ?
C17 C12 C11 122.7(3) . . ?
C13 C12 C11 118.1(3) . . ?
C14 C13 C12 120.6(3) . . ?
C14 C13 H13 119.7 . . ?
C12 C13 H13 119.7 . . ?
C13 C14 C15 120.0(3) . . ?
C13 C14 H14 120.0 . . ?
C15 C14 H14 120.0 . . ?
C14 C15 C16 119.7(3) . . ?
C14 C15 H15 120.1 . . ?
C16 C15 H15 120.1 . . ?
C17 C16 C15 120.7(3) . . ?
C17 C16 H16 119.6 . . ?
C15 C16 H16 119.6 . . ?
C16 C17 C12 119.9(3) . . ?
C16 C17 H17 120.1 . . ?
C12 C17 H17 120.1 . . ?
N4 C18 C11 120.7(3) . . ?
N4 C18 C19 117.2(3) . . ?
C11 C18 C19 122.0(3) . . ?
C20 C19 C24 119.3(3) . . ?
C20 C19 C18 118.5(3) . . ?
C24 C19 C18 122.2(3) . . ?
C21 C20 C19 120.0(3) . . ?
C21 C20 H20 120.0 . . ?
C19 C20 H20 120.0 . . ?
C22 C21 C20 120.2(3) . . ?
C22 C21 H21 119.9 . . ?
C20 C21 H21 119.9 . . ?
C21 C22 C23 120.3(3) . . ?
C21 C22 H22 119.9 . . ?
C23 C22 H22 119.9 . . ?
C24 C23 C22 119.8(3) . . ?
C24 C23 H23 120.1 . . ?
C22 C23 H23 120.1 . . ?
C23 C24 C19 120.4(3) . . ?
C23 C24 H24 119.8 . . ?
C19 C24 H24 119.8 . . ?
O27 N25 O28 124.1(3) . . ?
O27 N25 O26 118.7(3) . . ?
O28 N25 O26 117.2(3) . . ?
N25 O26 Ag1 119.90(17) . 4_566 ?
N25 O26 Ag2 120.08(17) . . ?
Ag1 O26 Ag2 116.98(9) 4_566 . ?
O32 N29 O31 122.1(3) . . ?
O32 N29 O30 118.7(3) . . ?
O31 N29 O30 119.1(3) . . ?
N29 O30 Ag2 105.14(18) . 2_545 ?
N29 O31 Ag2 121.92(18) . 4 ?

loop_
_geom_bond_atom_site_label_1
_geom_bond_atom_site_label_2
_geom_bond_distance
_geom_bond_site_symmetry_2
_geom_bond_publ_flag
Ag1 O26 2.267(2) 4_565 ?
Ag1 N3 2.293(2) . ?
Ag2 O26 2.270(2) . ?
Ag2 N4 2.284(2) . ?
Ag2 O31 2.497(2) 4_556 ?
Ag2 O30 2.573(3) 2 ?
N3 C11 1.328(4) . ?
N3 C10 1.372(4) . ?
N4 C18 1.325(4) . ?
N4 C5 1.368(4) . ?
C5 C10 1.411(4) . ?
C5 C6 1.418(4) . ?
C6 C7 1.370(5) . ?
C6 H6 0.9500 . ?
C7 C8 1.404(5) . ?
C7 H7 0.9500 . ?
C8 C9 1.375(5) . ?
C8 H8 0.9500 . ?
C9 C10 1.410(4) . ?
C9 H9 0.9500 . ?
C11 C18 1.442(4) . ?
C11 C12 1.487(4) . ?
C12 C17 1.394(4) . ?
C12 C13 1.406(4) . ?
C13 C14 1.384(4) . ?
C13 H13 0.9500 . ?
C14 C15 1.386(5) . ?
C14 H14 0.9500 . ?
C15 C16 1.391(4) . ?
C15 H15 0.9500 . ?
C16 C17 1.387(4) . ?
C16 H16 0.9500 . ?
C17 H17 0.9500 . ?
C18 C19 1.488(4) . ?
C19 C20 1.395(4) . ?
C19 C24 1.395(4) . ?
C20 C21 1.390(4) . ?
C20 H20 0.9500 . ?
C21 C22 1.375(5) . ?
C21 H21 0.9500 . ?
C22 C23 1.390(5) . ?
C22 H22 0.9500 . ?
C23 C24 1.382(5) . ?
C23 H23 0.9500 . ?
C24 H24 0.9500 . ?
N25 O27 1.219(3) . ?
N25 O28 1.234(3) . ?
N25 O26 1.305(3) . ?
O26 Ag1 2.267(2) 4_566 ?
N29 O32 1.228(3) . ?
N29 O31 1.248(3) . ?
N29 O30 1.263(3) . ?
O30 Ag2 2.573(3) 2_545 ?
O31 Ag2 2.497(2) 4 ?
